data_2210754
loop_
_publ_author_name
'M. B\'elomb\'e, Michel'
'Nenwa, Justin'
'Kammoe, Astride L.'
'Poudeu, Pierre F. P.'

_publ_section_title
;
 Hydronium tris(oxamide dioxime-\k^2^<i>N</i>,<i>N</i>')nickel(II)
 triiodide
;
_journal_coeditor_code OM2032
_journal_issue 10
_journal_name_full 'Acta Crystallographica Section E'
_journal_page_first m2583
_journal_page_last m2585
_journal_paper_doi 10.1107/S160053680603621X
_journal_volume 62
_journal_year 2006
_chemical_formula_iupac '(H3 O) [Ni (C2 H6 N2 O2)3] I3'
_chemical_formula_moiety 'H3 O +, C6 H18 N12 Ni O6 2+, 3I -'
_chemical_formula_sum 'C6 H21 I3 N12 Ni O7'
_chemical_formula_weight 812.76
_chemical_name_systematic
;
Hydronium tris(oxamide dioxime-\k^2^N,N')nickel(II) triiodide
;
_space_group_IT_number 167
_symmetry_cell_setting trigonal
_symmetry_space_group_name_Hall '-R 3 2"c'
_symmetry_space_group_name_H-M 'R -3 c :H'
_atom_sites_solution_hydrogens geom
_atom_sites_solution_primary direct
_atom_sites_solution_secondary difmap
_cell_angle_alpha 90.00
_cell_angle_beta 90.00
_cell_angle_gamma 120.00
_cell_formula_units_Z 6
_cell_length_a 16.105(2)
_cell_length_b 16.105(2)
_cell_length_c 14.488(3)
_cell_measurement_reflns_used 2000
_cell_measurement_temperature 100(2)
_cell_measurement_theta_max 35.08
_cell_measurement_theta_min 2.03
_cell_volume 3254.3(9)
_computing_cell_refinement 'RECIPE (Stoe & Cie, 2002)'
_computing_data_collection 'WinXpose (Stoe & Cie, 2002)'
_computing_data_reduction 'INTEGRATE (Stoe & Cie, 2002)'
_computing_molecular_graphics 'DIAMOND (Brandenburg, 1999)'
_computing_publication_material 'SHELXL97 and DIAMOND'
_computing_structure_refinement 'SHELXL97 (Sheldrick, 1997)'
_computing_structure_solution 'SHELXS97 (Sheldrick, 1997)'
_diffrn_ambient_temperature 100(2)
_diffrn_measured_fraction_theta_full 0.968
_diffrn_measured_fraction_theta_max 0.968
_diffrn_measurement_device_type 'Stoe IPDS-II'
_diffrn_measurement_method \w
_diffrn_radiation_monochromator graphite
_diffrn_radiation_source 'fine-focus sealed tube'
_diffrn_radiation_type MoK\a
_diffrn_radiation_wavelength 0.71073
_diffrn_reflns_av_R_equivalents 0.0409
_diffrn_reflns_av_sigmaI/netI 0.0173
_diffrn_reflns_limit_h_max 24
_diffrn_reflns_limit_h_min -24
_diffrn_reflns_limit_k_max 25
_diffrn_reflns_limit_k_min -25
_diffrn_reflns_limit_l_max 23
_diffrn_reflns_limit_l_min -23
_diffrn_reflns_number 13652
_diffrn_reflns_theta_full 35.08
_diffrn_reflns_theta_max 35.08
_diffrn_reflns_theta_min 4.06
_diffrn_standards_decay_% 0
_diffrn_standards_interval_count 0.8
_diffrn_standards_interval_time 3
_diffrn_standards_number 0
_exptl_absorpt_coefficient_mu 5.218
_exptl_absorpt_correction_T_max 0.678
_exptl_absorpt_correction_T_min 0.450
_exptl_absorpt_correction_type numerical
_exptl_absorpt_process_details
;
[X-RED32 (Stoe & Cie, 2001);
crystal description using FACEIT (Stoe & Cie, 2002);
optimization using equivalent reflections
(X-SHAPE; Stoe & Cie, 1999)]
;
_exptl_crystal_colour pink--red
_exptl_crystal_density_diffrn 2.488
_exptl_crystal_density_method 'not measured'
_exptl_crystal_description Hexagonal
_exptl_crystal_F_000 2304
_exptl_crystal_size_max 0.11
_exptl_crystal_size_mid 0.09
_exptl_crystal_size_min 0.05
_refine_diff_density_max 1.490
_refine_diff_density_min -1.193
_refine_ls_extinction_coef 0.00016(5)
_refine_ls_extinction_expression Fc^*^=kFc[1+0.001xFc^2^\l^3^/sin(2\q)]^-1/4^
_refine_ls_extinction_method SHELXL97
_refine_ls_goodness_of_fit_ref 1.168
_refine_ls_hydrogen_treatment mixed
_refine_ls_matrix_type full
_refine_ls_number_parameters 60
_refine_ls_number_reflns 1557
_refine_ls_number_restraints 4
_refine_ls_restrained_S_all 1.169
_refine_ls_R_factor_all 0.0317
_refine_ls_R_factor_gt 0.0275
_refine_ls_shift/su_max 0.001
_refine_ls_shift/su_mean 0.000
_refine_ls_structure_factor_coef Fsqd
_refine_ls_weighting_details
;
calc
w = [1-exp(-10(sin\q/\l)^2^)]/
[\s^2^(Fo^2^)+30.9996*P+(0.0144P)^2^]
where P = (Fo^2^ + 2Fc^2^)/3
;
_refine_ls_weighting_scheme calc
_refine_ls_wR_factor_gt 0.0544
_refine_ls_wR_factor_ref 0.0587
_reflns_number_gt 1461
_reflns_number_total 1557
_reflns_threshold_expression I>2\s(I)
_cod_data_source_file om2032.cif
_cod_data_source_block I
_cod_depositor_comments
;
The following automatic conversions were performed:
'_symmetry_cell_setting' value 'Trigonal' changed to 'trigonal' according
to '/home/saulius/struct/CIF-dictionaries/cif_core.dic' dictionary named
'cif_core.dic' version 2.4.1 from 2010-06-29.

Automatic conversion script
Id: cif_fix_enum 1527 2010-12-29 10:47:43Z saulius 

The following automatic conversions were performed:

'_symmetry_cell_setting' value 'Trigonal' changed to 'trigonal'
according to /home/saulius/struct/CIF-dictionaries/cif_core.dic
dictionary named 'cif_core.dic' version 2.4.1 from 2010-06-29.

Automatic conversion script
Id: cif_fix_values 1715 2011-07-08 13:25:40Z adriana 
;
_cod_original_cell_volume 3254.4(9)
_cod_original_sg_symbol_H-M 'R -3 c'
_cod_original_formula_sum 'C6 H21 I3 N12 Ni1 O7'
_cod_database_code 2210754
_cod_database_fobs_code 2210754

loop_
_symmetry_equiv_pos_as_xyz
'x, y, z'
'-y, x-y, z'
'-x+y, -x, z'
'y, x, -z+1/2'
'x-y, -y, -z+1/2'
'-x, -x+y, -z+1/2'
'x+2/3, y+1/3, z+1/3'
'-y+2/3, x-y+1/3, z+1/3'
'-x+y+2/3, -x+1/3, z+1/3'
'y+2/3, x+1/3, -z+5/6'
'x-y+2/3, -y+1/3, -z+5/6'
'-x+2/3, -x+y+1/3, -z+5/6'
'x+1/3, y+2/3, z+2/3'
'-y+1/3, x-y+2/3, z+2/3'
'-x+y+1/3, -x+2/3, z+2/3'
'y+1/3, x+2/3, -z+7/6'
'x-y+1/3, -y+2/3, -z+7/6'
'-x+1/3, -x+y+2/3, -z+7/6'
'-x, -y, -z'
'y, -x+y, -z'
'x-y, x, -z'
'-y, -x, z-1/2'
'-x+y, y, z-1/2'
'x, x-y, z-1/2'
'-x+2/3, -y+1/3, -z+1/3'
'y+2/3, -x+y+1/3, -z+1/3'
'x-y+2/3, x+1/3, -z+1/3'
'-y+2/3, -x+1/3, z-1/6'
'-x+y+2/3, y+1/3, z-1/6'
'x+2/3, x-y+1/3, z-1/6'
'-x+1/3, -y+2/3, -z+2/3'
'y+1/3, -x+y+2/3, -z+2/3'
'x-y+1/3, x+2/3, -z+2/3'
'-y+1/3, -x+2/3, z+1/6'
'-x+y+1/3, y+2/3, z+1/6'
'x+1/3, x-y+2/3, z+1/6'

loop_
_atom_site_type_symbol
_atom_site_label
_atom_site_fract_x
_atom_site_fract_y
_atom_site_fract_z
_atom_site_U_iso_or_equiv
_atom_site_adp_type
_atom_site_calc_flag
_atom_site_refinement_flags
_atom_site_occupancy
I I 0.452326(12) 0.452326(12) 0.2500 0.01007(7) Uani d S 1
Ni Ni 0.0000 0.0000 0.2500 0.00642(12) Uani d S 1
N N1 0.07560(14) 0.12434(14) 0.32316(11) 0.0082(3) Uani d . 1
N N2 0.22242(15) 0.26688(15) 0.33919(13) 0.0116(3) Uani d D 1
H H2A 0.207(3) 0.278(3) 0.397(2) 0.014 Uiso d D 1
H H2B 0.2846(19) 0.300(3) 0.321(3) 0.014 Uiso d D 1
O O1 0.05674(13) 0.14547(13) 0.41334(10) 0.0102(3) Uani d D 1
H H1 0.013(3) 0.159(3) 0.406(3) 0.015 Uiso d D 1
O O2 0.0000 0.0000 0.5000 0.0114(7) Uani d SPD 1
H H3 0.034(6) -0.002(8) 0.452(4) 0.017 Uiso d PD 0.50
C C 0.16157(15) 0.18706(15) 0.29531(13) 0.0071(3) Uani d . 1

loop_
_atom_site_aniso_label
_atom_site_aniso_U_11
_atom_site_aniso_U_22
_atom_site_aniso_U_33
_atom_site_aniso_U_12
_atom_site_aniso_U_13
_atom_site_aniso_U_23
I 0.00996(9) 0.00996(9) 0.01000(9) 0.00477(7) -0.00081(3) 0.00081(3)
Ni 0.00634(17) 0.00634(17) 0.0066(2) 0.00317(9) 0.000 0.000
N1 0.0084(7) 0.0091(7) 0.0061(6) 0.0037(6) 0.0021(5) -0.0014(5)
N2 0.0102(8) 0.0097(8) 0.0114(7) 0.0022(6) 0.0017(6) -0.0025(6)
O1 0.0116(7) 0.0124(7) 0.0068(6) 0.0062(6) 0.0025(5) -0.0011(5)
O2 0.0126(9) 0.0126(9) 0.0090(10) 0.0063(4) 0.000 0.000
C 0.0080(8) 0.0067(8) 0.0070(7) 0.0040(7) 0.0005(6) -0.0002(6)

loop_
_atom_type_symbol
_atom_type_description
_atom_type_scat_dispersion_real
_atom_type_scat_dispersion_imag
_atom_type_scat_source
C C 0.0033 0.0016
; International Tables for Crystallography (1992).
Vol. C, Tables 4.2.6.8 and 6.1.1.4
;
H H 0.0000 0.0000
; International Tables for Crystallography (1992).
Vol. C, Tables 4.2.6.8 and 6.1.1.4
;
N N 0.0061 0.0033
; International Tables for Crystallography (1992).
Vol. C, Tables 4.2.6.8 and 6.1.1.4
;
O O 0.0106 0.0060
; International Tables for Crystallography (1992).
Vol. C, Tables 4.2.6.8 and 6.1.1.4
;
Ni Ni 0.3393 1.1124
; International Tables for Crystallography (1992).
Vol. C, Tables 4.2.6.8 and 6.1.1.4
;
I I -0.4742 1.8119
; International Tables for Crystallography (1992).
Vol. C, Tables 4.2.6.8 and 6.1.1.4
;

loop_
_geom_angle_atom_site_label_1
_geom_angle_atom_site_label_2
_geom_angle_atom_site_label_3
_geom_angle_site_symmetry_1
_geom_angle_site_symmetry_3
_geom_angle
N1 Ni N1 . 5 167.85(11)
N1 Ni N1 . 6 94.02(11)
N1 Ni N1 5 6 95.55(7)
N1 Ni N1 . 4 76.06(10)
N1 Ni N1 5 4 95.55(7)
N1 Ni N1 6 4 95.55(7)
N1 Ni N1 . 3 95.55(7)
N1 Ni N1 5 3 76.06(10)
N1 Ni N1 6 3 167.85(11)
N1 Ni N1 4 3 94.02(11)
N1 Ni N1 . 2 95.55(7)
N1 Ni N1 5 2 94.02(11)
N1 Ni N1 6 2 76.06(10)
N1 Ni N1 4 2 167.85(11)
N1 Ni N1 3 2 95.55(7)
C N1 O1 . . 111.73(17)
C N1 Ni . . 118.68(14)
O1 N1 Ni . . 128.14(13)
C N2 H2A . . 119(3)
C N2 H2B . . 120(3)
H2A N2 H2B . . 119(4)
N1 O1 H1 . . 105(3)
N1 C N2 . . 125.90(19)
N1 C C . 4 112.98(11)
N2 C C . 4 121.12(12)

loop_
_geom_bond_atom_site_label_1
_geom_bond_atom_site_label_2
_geom_bond_site_symmetry_2
_geom_bond_distance
Ni N1 . 2.0440(19)
Ni N1 5 2.0440(18)
Ni N1 6 2.0440(18)
Ni N1 4 2.0440(19)
Ni N1 3 2.0440(18)
Ni N1 2 2.0440(18)
N1 C . 1.305(3)
N1 O1 . 1.421(2)
N2 C . 1.326(3)
N2 H2A . 0.92(2)
N2 H2B . 0.91(3)
O1 H1 . 0.84(3)
O2 H3 . 0.89(3)
C C 4 1.493(4)

loop_
_geom_torsion_atom_site_label_1
_geom_torsion_atom_site_label_2
_geom_torsion_atom_site_label_3
_geom_torsion_atom_site_label_4
_geom_torsion_site_symmetry_1
_geom_torsion_site_symmetry_4
_geom_torsion
N1 Ni N1 C 5 . 44.38(16)
N1 Ni N1 C 6 . -97.49(17)
N1 Ni N1 C 4 . -2.77(11)
N1 Ni N1 C 3 . 90.0(2)
N1 Ni N1 C 2 . -173.85(17)
N1 Ni N1 O1 5 . -120.67(17)
N1 Ni N1 O1 6 . 97.46(18)
N1 Ni N1 O1 4 . -167.8(2)
N1 Ni N1 O1 3 . -75.04(13)
N1 Ni N1 O1 2 . 21.10(17)
O1 N1 C N2 . . -6.6(3)
Ni N1 C N2 . . -173.99(18)
O1 N1 C C . 4 174.4(2)
Ni N1 C C . 4 7.0(3)
